data_2107083
loop_
_publ_author_name
'Manoli, J.M.'
'Herpin, P.'
'Dereigne, A.'

_publ_section_title
;
 Etude Cristallochimique d'hydrates Intermediaires de la serie des aluns.
 Cas du dihydrate Cs Tl(III) (S O4)2 (H2 O)2
;
_journal_name_full 'Acta Crystallographica B (24,1968-38,1982)'
_journal_page_first 806
_journal_page_last 810
_journal_volume 28
_journal_year 1972
_chemical_formula_sum 'Cs H4 O10 S2 Tl'
_chemical_name_systematic 'Cs Tl (S O4)2 (H2 O)2'
_space_group_IT_number 15
_symmetry_space_group_name_Hall '-C 2yc'
_symmetry_space_group_name_H-M 'C 1 2/c 1'
_cell_angle_alpha 90
_cell_angle_beta 106.5
_cell_angle_gamma 90
_cell_formula_units_Z 4
_cell_length_a 9.32
_cell_length_b 14.61
_cell_length_c 7.121
_cell_volume 929.703
_citation_journal_id_ASTM ACBCAR
_cod_data_source_file Manoli_ACBCAR_1972_1896.cif
_cod_data_source_block H4Cs1O10S2Tl1
_cod_original_cell_volume 929.7026
_cod_original_formula_sum 'H4 Cs1 O10 S2 Tl1'
_cod_database_code 2107083

loop_
_symmetry_equiv_pos_as_xyz
x,y,z
-x,y,-z+1/2
-x,-y,-z
x,-y,z-1/2
x+1/2,y+1/2,z
-x+1/2,y+1/2,-z+1/2
-x+1/2,-y+1/2,-z
x+1/2,-y+1/2,z-1/2

loop_
_atom_site_label
_atom_site_type_symbol
_atom_site_fract_x
_atom_site_fract_y
_atom_site_fract_z
_atom_site_occupancy
_atom_site_U_iso_or_equiv
O2 O-2 0.1162 0.1995 0.0777 1 0.0
O3 O-2 0.1876 0.0797 0.3061 1 0.0
Tl1 Tl+3 0 0.8058 0.25 1 0.0
O5 O-2 0.3808 0.4171 0.3617 1 0.0
O1 O-2 0.3175 0.0951 0.071 1 0.0
Cs1 Cs+1 0 0.3874 0.25 1 0.0
S1 S+6 0.2452 0.141 0.1906 1 0.0
O4 O-2 0.3464 0.2076 0.3279 1 0.0
